data_1564439
loop_
_publ_author_name
'Han, Jing'
'Li, Qing'
'Yu, Zhong'
'Quan, Chun-yan'
'Liu, Xiang'
'Han, Jia-cai'

_publ_section_title
;
 Light-driven coordination anions-directed regulation of chromism in three
 metal complexes assembled by cyano-equipped dithienylethene ligand
;
_journal_name_full 'Inorganica Chimica Acta'
_journal_page_first 119666
_journal_paper_doi 10.1016/j.ica.2020.119666
_journal_volume 509
_journal_year 2020
_chemical_formula_sum 'C33 H24 Ag B F10 N2 O S2'
_chemical_formula_weight 837.34
_space_group_IT_number 14
_space_group_name_Hall '-P 2ybc'
_space_group_name_H-M_alt 'P 1 21/c 1'
_symmetry_cell_setting monoclinic
_symmetry_space_group_name_H-M 'P 1 21/c 1'
_atom_sites_solution_hydrogens geom
_atom_sites_solution_primary direct
_atom_sites_solution_secondary difmap
_cell_angle_alpha 90.00
_cell_angle_beta 103.077(13)
_cell_angle_gamma 90.00
_cell_formula_units_Z 4
_cell_length_a 13.923(9)
_cell_length_b 12.083(8)
_cell_length_c 21.164(13)
_cell_measurement_reflns_used 861
_cell_measurement_temperature 296(2)
_cell_measurement_theta_max 26.10
_cell_measurement_theta_min 2.32
_cell_volume 3468(4)
_computing_cell_refinement 'Bruker SAINT'
_computing_data_collection 'Bruker APEX2'
_computing_data_reduction 'Bruker SAINT'
_computing_molecular_graphics 'Bruker SHELXTL'
_computing_publication_material 'Bruker SHELXTL'
_computing_structure_refinement 'SHELXL-97 (Sheldrick, 2008)'
_computing_structure_solution 'SHELXS-97 (Sheldrick, 2008)'
_diffrn_ambient_temperature 296(2)
_diffrn_measured_fraction_theta_full 1.000
_diffrn_measured_fraction_theta_max 1.000
_diffrn_measurement_device_type 'Bruker APEX-II CCD'
_diffrn_measurement_method '\f and \w scans'
_diffrn_radiation_monochromator graphite
_diffrn_radiation_source 'fine-focus sealed tube'
_diffrn_radiation_type MoK\a
_diffrn_radiation_wavelength 0.71073
_diffrn_reflns_av_R_equivalents 0.2238
_diffrn_reflns_av_sigmaI/netI 0.3762
_diffrn_reflns_limit_h_max 16
_diffrn_reflns_limit_h_min -16
_diffrn_reflns_limit_k_max 12
_diffrn_reflns_limit_k_min -14
_diffrn_reflns_limit_l_max 25
_diffrn_reflns_limit_l_min -16
_diffrn_reflns_number 16913
_diffrn_reflns_theta_full 25.10
_diffrn_reflns_theta_max 25.10
_diffrn_reflns_theta_min 1.95
_exptl_absorpt_coefficient_mu 0.786
_exptl_absorpt_correction_T_max 0.8800
_exptl_absorpt_correction_T_min 0.7673
_exptl_absorpt_correction_type multi-scan
_exptl_crystal_colour colourless
_exptl_crystal_density_diffrn 1.604
_exptl_crystal_density_method 'not measured'
_exptl_crystal_description block
_exptl_crystal_F_000 1672
_exptl_crystal_size_max 0.36
_exptl_crystal_size_mid 0.20
_exptl_crystal_size_min 0.17
_refine_diff_density_max 0.573
_refine_diff_density_min -0.498
_refine_diff_density_rms 0.093
_refine_ls_extinction_method none
_refine_ls_goodness_of_fit_ref 0.901
_refine_ls_hydrogen_treatment mixed
_refine_ls_matrix_type full
_refine_ls_number_parameters 453
_refine_ls_number_reflns 6165
_refine_ls_number_restraints 0
_refine_ls_restrained_S_all 0.901
_refine_ls_R_factor_all 0.2771
_refine_ls_R_factor_gt 0.0905
_refine_ls_shift/su_max 0.000
_refine_ls_shift/su_mean 0.000
_refine_ls_structure_factor_coef Fsqd
_refine_ls_weighting_details 'calc w=1/[\s^2^(Fo^2^)+(0.0000P)^2^+0.0000P] where P=(Fo^2^+2Fc^2^)/3'
_refine_ls_weighting_scheme calc
_refine_ls_wR_factor_gt 0.1936
_refine_ls_wR_factor_ref 0.2948
_reflns_number_gt 1942
_reflns_number_total 6165
_reflns_threshold_expression >2sigma(I)
_cod_data_source_file 1.cif
_cod_data_source_block 2
_cod_depositor_comments
;
The following automatic conversions were performed:

data item '_symmetry_cell_setting' value 'Monoclinic' was changed to
'monoclinic' in accordance with the built-in table derived from the
CIF Core dictionary named 'cif_core.dic' version 2.4.5 last updated
on 2014-11-21.

Automatic conversion script
Id: cif_fix_values 8369 2020-08-20 11:38:08Z andrius 
;
_cod_original_sg_symbol_H-M P2(1)/c
_cod_database_code 1564439

loop_
_symmetry_equiv_pos_as_xyz
'x, y, z'
'-x, y+1/2, -z+1/2'
'-x, -y, -z'
'x, -y-1/2, z-1/2'

loop_
_atom_site_label
_atom_site_type_symbol
_atom_site_fract_x
_atom_site_fract_y
_atom_site_fract_z
_atom_site_U_iso_or_equiv
_atom_site_adp_type
_atom_site_occupancy
_atom_site_symmetry_multiplicity
_atom_site_calc_flag
_atom_site_refinement_flags
_atom_site_disorder_assembly
_atom_site_disorder_group
Ag1 Ag 0.22895(8) 0.50794(8) 0.29660(6) 0.0852(6) Uani 1 1 d . . .
S1 S 0.1768(2) 0.6707(2) 0.36880(17) 0.0550(10) Uani 1 1 d . . .
S2 S 0.2649(2) 0.6695(3) 0.11141(18) 0.0644(11) Uani 1 1 d . . .
B1 B 0.164(2) 0.340(2) 0.398(3) 0.19(2) Uani 1 1 d . . .
F1 F 0.2929(7) 1.0727(6) 0.3500(4) 0.107(3) Uani 1 1 d . . .
F2 F 0.1346(7) 1.0796(6) 0.3097(4) 0.098(3) Uani 1 1 d . . .
F3 F 0.1948(7) 1.2254(6) 0.2354(4) 0.102(3) Uani 1 1 d . . .
F4 F 0.3349(7) 1.1465(8) 0.2492(5) 0.136(4) Uani 1 1 d . . .
F5 F 0.1043(8) 1.0772(7) 0.1539(5) 0.118(4) Uani 1 1 d . . .
F6 F 0.2462(11) 1.0748(7) 0.1357(5) 0.152(5) Uani 1 1 d . . .
F7 F 0.1201(8) 0.2449(8) 0.4082(5) 0.141(4) Uani 1 1 d . . .
F8 F 0.1016(10) 0.4046(13) 0.3726(12) 0.253(11) Uani 1 1 d . . .
F9 F 0.167(2) 0.3932(19) 0.4606(9) 0.312(15) Uani 1 1 d . . .
F10 F 0.2437(10) 0.3518(13) 0.3930(10) 0.225(8) Uani 1 1 d . . .
N1 N 0.6122(8) 0.5122(9) 0.6648(6) 0.082(4) Uani 1 1 d . . .
N2 N -0.1302(8) 0.5156(8) -0.2030(6) 0.075(4) Uani 1 1 d . . .
O1 O 0.3432(17) 0.3365(15) 0.106(2) 0.275(16) Uani 1 1 d . . .
C1 C 0.5544(11) 0.5449(11) 0.6216(8) 0.070(4) Uani 1 1 d . . .
C2 C 0.4843(9) 0.5940(11) 0.5667(6) 0.056(4) Uani 1 1 d . . .
C3 C 0.3880(10) 0.5538(10) 0.5503(7) 0.065(4) Uani 1 1 d . . .
H3 H 0.3672 0.4983 0.5745 0.078 Uiso 1 1 calc R . .
C4 C 0.3240(9) 0.5994(10) 0.4963(6) 0.059(4) Uani 1 1 d . . .
H4 H 0.2598 0.5732 0.4836 0.070 Uiso 1 1 calc R . .
C5 C 0.3554(8) 0.6834(9) 0.4615(6) 0.048(3) Uani 1 1 d . . .
C6 C 0.4544(9) 0.7195(9) 0.4801(6) 0.058(4) Uani 1 1 d . . .
H6 H 0.4772 0.7728 0.4554 0.070 Uiso 1 1 calc R . .
C7 C 0.5168(8) 0.6772(11) 0.5338(7) 0.061(4) Uani 1 1 d . . .
H7 H 0.5805 0.7048 0.5475 0.073 Uiso 1 1 calc R . .
C8 C 0.2891(7) 0.7322(9) 0.4040(6) 0.042(3) Uani 1 1 d . . .
C9 C 0.3005(8) 0.8242(9) 0.3703(6) 0.048(3) Uani 1 1 d . . .
H9 H 0.3544 0.8712 0.3829 0.057 Uiso 1 1 calc R . .
C10 C 0.2248(8) 0.8442(9) 0.3148(5) 0.040(3) Uani 1 1 d . . .
C11 C 0.1505(8) 0.7683(8) 0.3072(6) 0.048(3) Uani 1 1 d . . .
C12 C 0.0554(8) 0.7627(10) 0.2571(6) 0.069(4) Uani 1 1 d . . .
H12A H 0.0300 0.8361 0.2474 0.104 Uiso 1 1 calc R . .
H12B H 0.0085 0.7194 0.2734 0.104 Uiso 1 1 calc R . .
H12C H 0.0669 0.7290 0.2184 0.104 Uiso 1 1 calc R . .
C13 C 0.2233(8) 0.9379(11) 0.2729(7) 0.052(4) Uani 1 1 d . . .
C14 C 0.2247(11) 1.0566(12) 0.2965(9) 0.072(5) Uani 1 1 d . . .
C15 C 0.2379(11) 1.1298(13) 0.2392(8) 0.071(4) Uani 1 1 d . . .
C16 C 0.2056(13) 1.0523(14) 0.1805(8) 0.079(5) Uani 1 1 d . . .
C17 C 0.2145(9) 0.9362(10) 0.2073(8) 0.055(4) Uani 1 1 d . . .
C18 C 0.2108(9) 0.8428(9) 0.1631(6) 0.047(3) Uani 1 1 d . . .
C19 C 0.1379(8) 0.8245(11) 0.1062(6) 0.057(4) Uani 1 1 d . . .
H19 H 0.0844 0.8713 0.0921 0.068 Uiso 1 1 calc R . .
C20 C 0.1538(8) 0.7319(10) 0.0743(7) 0.055(4) Uani 1 1 d . . .
C21 C 0.2882(10) 0.7665(10) 0.1719(6) 0.063(4) Uani 1 1 d . . .
C22 C 0.3858(9) 0.7603(10) 0.2231(6) 0.079(5) Uani 1 1 d . . .
H22A H 0.4181 0.8310 0.2265 0.119 Uiso 1 1 calc R . .
H22B H 0.4275 0.7052 0.2106 0.119 Uiso 1 1 calc R . .
H22C H 0.3726 0.7409 0.2644 0.119 Uiso 1 1 calc R . .
C23 C 0.0937(8) 0.6847(10) 0.0158(6) 0.050(3) Uani 1 1 d . . .
C24 C 0.0073(8) 0.7352(10) -0.0167(6) 0.059(4) Uani 1 1 d . . .
H24 H -0.0132 0.8003 -0.0004 0.070 Uiso 1 1 calc R . .
C25 C -0.0482(9) 0.6903(11) -0.0726(7) 0.068(4) Uani 1 1 d . . .
H25 H -0.1050 0.7268 -0.0942 0.081 Uiso 1 1 calc R . .
C26 C -0.0218(9) 0.5907(10) -0.0980(6) 0.056(4) Uani 1 1 d . . .
C27 C 0.0640(10) 0.5370(11) -0.0658(7) 0.071(4) Uani 1 1 d . . .
H27 H 0.0829 0.4702 -0.0812 0.085 Uiso 1 1 calc R . .
C28 C 0.1208(10) 0.5861(11) -0.0100(7) 0.073(4) Uani 1 1 d . . .
H28 H 0.1791 0.5517 0.0109 0.087 Uiso 1 1 calc R . .
C29 C -0.0810(10) 0.5480(11) -0.1555(8) 0.074(5) Uani 1 1 d . . .
C30 C 0.3344(15) 0.386(2) 0.0375(12) 0.129(8) Uani 1 1 d . . .
H30A H 0.3501 0.3301 0.0086 0.155 Uiso 1 1 calc R . .
H30B H 0.2674 0.4111 0.0202 0.155 Uiso 1 1 calc R . .
C31 C 0.398(2) 0.4732(18) 0.0409(15) 0.144(12) Uani 1 1 d . . .
H31A H 0.3601 0.5386 0.0243 0.173 Uiso 1 1 calc R . .
H31B H 0.4424 0.4580 0.0127 0.173 Uiso 1 1 calc R . .
C32 C 0.4586(14) 0.4983(19) 0.108(2) 0.21(2) Uani 1 1 d . . .
H32A H 0.4444 0.5719 0.1221 0.258 Uiso 1 1 calc R . .
H32B H 0.5286 0.4928 0.1098 0.258 Uiso 1 1 calc R . .
C33 C 0.426(3) 0.408(4) 0.1519(13) 0.26(3) Uani 1 1 d . . .
H33A H 0.4005 0.4425 0.1861 0.308 Uiso 1 1 calc R . .
H33B H 0.4817 0.3618 0.1716 0.308 Uiso 1 1 calc R . .

loop_
_atom_site_aniso_label
_atom_site_aniso_U_11
_atom_site_aniso_U_22
_atom_site_aniso_U_33
_atom_site_aniso_U_23
_atom_site_aniso_U_13
_atom_site_aniso_U_12
Ag1 0.0811(8) 0.0804(9) 0.0768(9) -0.0038(7) -0.0184(6) 0.0027(6)
S1 0.0453(18) 0.057(2) 0.058(2) 0.0032(19) 0.0027(17) -0.0098(15)
S2 0.067(2) 0.067(2) 0.054(2) -0.008(2) 0.0018(18) 0.0277(17)
B1 0.061(16) 0.076(19) 0.41(6) -0.11(3) 0.02(3) -0.007(14)
F1 0.171(8) 0.056(5) 0.066(6) -0.010(4) -0.030(6) 0.003(5)
F2 0.130(8) 0.079(6) 0.099(7) -0.001(5) 0.057(6) 0.011(5)
F3 0.168(8) 0.058(5) 0.085(7) 0.016(5) 0.035(6) 0.045(5)
F4 0.097(7) 0.148(8) 0.159(11) 0.039(8) 0.025(7) -0.026(6)
F5 0.137(8) 0.104(6) 0.091(7) 0.010(6) -0.016(7) 0.034(6)
F6 0.329(18) 0.063(6) 0.100(9) 0.008(6) 0.123(11) -0.003(7)
F7 0.190(10) 0.086(6) 0.178(11) -0.035(7) 0.110(9) -0.046(7)
F8 0.109(10) 0.153(12) 0.48(4) 0.048(17) 0.036(15) -0.021(9)
F9 0.49(4) 0.29(2) 0.203(18) -0.115(18) 0.19(2) -0.28(2)
F10 0.093(9) 0.246(15) 0.34(2) 0.059(15) 0.064(12) 0.002(9)
N1 0.069(8) 0.115(10) 0.059(8) 0.007(8) 0.010(7) 0.014(7)
N2 0.071(8) 0.075(8) 0.073(9) -0.004(7) -0.001(7) 0.003(6)
O1 0.20(2) 0.181(17) 0.52(5) 0.20(3) 0.24(3) 0.096(16)
C1 0.069(9) 0.081(10) 0.059(10) 0.000(9) 0.016(8) 0.010(8)
C2 0.046(8) 0.083(10) 0.037(8) 0.005(8) 0.004(6) 0.002(7)
C3 0.069(9) 0.067(8) 0.059(10) 0.006(8) 0.018(8) -0.005(7)
C4 0.053(8) 0.060(9) 0.056(9) 0.013(8) -0.001(7) -0.009(6)
C5 0.061(8) 0.043(7) 0.032(7) 0.006(6) -0.006(6) 0.001(6)
C6 0.052(7) 0.061(8) 0.056(9) 0.031(7) -0.001(7) -0.009(6)
C7 0.051(8) 0.063(9) 0.067(10) 0.006(8) 0.013(7) -0.015(7)
C8 0.039(6) 0.046(7) 0.042(8) -0.004(7) 0.007(6) -0.012(5)
C9 0.053(7) 0.030(7) 0.061(9) -0.017(7) 0.014(7) -0.010(5)
C10 0.045(7) 0.040(7) 0.030(7) 0.003(6) -0.002(6) -0.002(6)
C11 0.047(7) 0.036(7) 0.060(9) 0.004(7) 0.011(7) 0.008(6)
C12 0.037(7) 0.097(10) 0.067(10) 0.000(8) -0.002(7) -0.003(6)
C13 0.048(7) 0.060(9) 0.046(9) 0.005(8) 0.006(7) 0.010(6)
C14 0.070(10) 0.051(9) 0.096(14) 0.006(10) 0.020(10) 0.012(8)
C15 0.083(11) 0.075(11) 0.056(11) 0.018(10) 0.016(9) 0.000(9)
C16 0.106(13) 0.091(13) 0.052(11) -0.007(11) 0.041(10) 0.011(10)
C17 0.059(8) 0.031(8) 0.078(12) 0.013(8) 0.021(8) 0.014(6)
C18 0.075(8) 0.035(7) 0.042(8) -0.006(7) 0.034(7) 0.015(6)
C19 0.054(8) 0.084(10) 0.030(8) -0.004(8) 0.005(6) 0.017(7)
C20 0.051(8) 0.056(8) 0.061(10) -0.008(8) 0.021(7) 0.005(6)
C21 0.101(10) 0.052(8) 0.031(8) -0.012(7) 0.004(7) 0.010(7)
C22 0.080(9) 0.091(10) 0.051(9) -0.036(8) -0.020(8) 0.026(8)
C23 0.059(8) 0.051(8) 0.047(9) 0.003(7) 0.026(7) 0.014(6)
C24 0.058(8) 0.064(8) 0.049(10) 0.001(7) 0.002(7) 0.023(7)
C25 0.074(9) 0.061(9) 0.063(10) 0.007(8) 0.006(8) 0.015(7)
C26 0.059(8) 0.058(9) 0.055(10) 0.009(8) 0.021(7) 0.008(7)
C27 0.085(10) 0.070(9) 0.052(10) -0.011(8) 0.003(8) 0.015(8)
C28 0.070(9) 0.076(10) 0.067(11) -0.001(9) 0.005(8) 0.018(8)
C29 0.067(9) 0.081(10) 0.063(11) 0.011(9) -0.005(8) -0.013(8)
C30 0.116(17) 0.105(16) 0.17(2) 0.002(17) 0.032(16) 0.065(14)
C31 0.15(2) 0.076(15) 0.26(3) 0.092(18) 0.17(2) 0.085(14)
C32 0.042(10) 0.16(2) 0.42(6) -0.17(3) 0.00(2) 0.036(13)
C33 0.19(4) 0.48(7) 0.10(2) 0.08(3) 0.03(2) 0.24(4)

loop_
_atom_type_symbol
_atom_type_description
_atom_type_scat_dispersion_real
_atom_type_scat_dispersion_imag
_atom_type_scat_source
C C 0.0033 0.0016 'International Tables Vol C Tables 4.2.6.8 and 6.1.1.4'
H H 0.0000 0.0000 'International Tables Vol C Tables 4.2.6.8 and 6.1.1.4'
N N 0.0061 0.0033 'International Tables Vol C Tables 4.2.6.8 and 6.1.1.4'
O O 0.0106 0.0060 'International Tables Vol C Tables 4.2.6.8 and 6.1.1.4'
Ag Ag -0.8971 1.1015 'International Tables Vol C Tables 4.2.6.8 and 6.1.1.4'
S S 0.1246 0.1234 'International Tables Vol C Tables 4.2.6.8 and 6.1.1.4'
F F 0.0171 0.0103 'International Tables Vol C Tables 4.2.6.8 and 6.1.1.4'
B B 0.0013 0.0007 'International Tables Vol C Tables 4.2.6.8 and 6.1.1.4'

loop_
_geom_angle_atom_site_label_1
_geom_angle_atom_site_label_2
_geom_angle_atom_site_label_3
_geom_angle
_geom_angle_site_symmetry_1
_geom_angle_site_symmetry_3
N2 Ag1 N1 135.0(5) 3_565 3_666
N2 Ag1 S1 114.8(3) 3_565 .
N1 Ag1 S1 104.4(3) 3_666 .
C11 S1 C8 92.7(6) . .
C11 S1 Ag1 96.2(4) . .
C8 S1 Ag1 102.9(4) . .
C21 S2 C20 92.3(6) . .
F10 B1 F8 120(4) . .
F10 B1 F7 128(3) . .
F8 B1 F7 108(2) . .
F10 B1 F9 102(3) . .
F8 B1 F9 89(2) . .
F7 B1 F9 98(3) . .
C1 N1 Ag1 143.6(12) . 3_666
C29 N2 Ag1 167.7(11) . 3_565
C30 O1 C33 104.5(19) . .
N1 C1 C2 176.0(16) . .
C7 C2 C3 122.9(11) . .
C7 C2 C1 117.9(12) . .
C3 C2 C1 119.2(13) . .
C4 C3 C2 117.9(13) . .
C4 C3 H3 121.1 . .
C2 C3 H3 121.1 . .
C5 C4 C3 120.5(11) . .
C5 C4 H4 119.8 . .
C3 C4 H4 119.8 . .
C4 C5 C6 118.9(10) . .
C4 C5 C8 121.4(10) . .
C6 C5 C8 119.6(11) . .
C7 C6 C5 120.9(12) . .
C7 C6 H6 119.6 . .
C5 C6 H6 119.6 . .
C2 C7 C6 118.8(11) . .
C2 C7 H7 120.6 . .
C6 C7 H7 120.6 . .
C9 C8 C5 129.8(10) . .
C9 C8 S1 109.1(8) . .
C5 C8 S1 121.1(9) . .
C8 C9 C10 115.2(10) . .
C8 C9 H9 122.4 . .
C10 C9 H9 122.4 . .
C11 C10 C9 112.7(11) . .
C11 C10 C13 123.6(10) . .
C9 C10 C13 123.6(10) . .
C10 C11 C12 129.6(10) . .
C10 C11 S1 110.1(8) . .
C12 C11 S1 120.3(9) . .
C11 C12 H12A 109.5 . .
C11 C12 H12B 109.5 . .
H12A C12 H12B 109.5 . .
C11 C12 H12C 109.5 . .
H12A C12 H12C 109.5 . .
H12B C12 H12C 109.5 . .
C17 C13 C10 126.9(12) . .
C17 C13 C14 109.9(13) . .
C10 C13 C14 123.1(13) . .
F1 C14 F2 108.0(15) . .
F1 C14 C13 112.0(11) . .
F2 C14 C13 108.3(12) . .
F1 C14 C15 113.5(13) . .
F2 C14 C15 108.8(12) . .
C13 C14 C15 106.1(14) . .
F3 C15 F4 108.3(13) . .
F3 C15 C16 116.4(13) . .
F4 C15 C16 108.7(14) . .
F3 C15 C14 115.0(14) . .
F4 C15 C14 105.0(12) . .
C16 C15 C14 102.7(13) . .
F6 C16 F5 103.4(15) . .
F6 C16 C17 118.6(15) . .
F5 C16 C17 109.5(13) . .
F6 C16 C15 112.5(15) . .
F5 C16 C15 105.8(12) . .
C17 C16 C15 106.2(13) . .
C13 C17 C18 130.2(12) . .
C13 C17 C16 110.4(13) . .
C18 C17 C16 119.4(13) . .
C21 C18 C19 113.4(11) . .
C21 C18 C17 120.7(11) . .
C19 C18 C17 125.7(11) . .
C20 C19 C18 113.0(11) . .
C20 C19 H19 123.5 . .
C18 C19 H19 123.5 . .
C19 C20 C23 128.8(11) . .
C19 C20 S2 111.2(9) . .
C23 C20 S2 119.9(10) . .
C18 C21 C22 131.2(11) . .
C18 C21 S2 110.0(9) . .
C22 C21 S2 118.8(9) . .
C21 C22 H22A 109.5 . .
C21 C22 H22B 109.5 . .
H22A C22 H22B 109.5 . .
C21 C22 H22C 109.5 . .
H22A C22 H22C 109.5 . .
H22B C22 H22C 109.5 . .
C24 C23 C28 117.5(12) . .
C24 C23 C20 121.4(12) . .
C28 C23 C20 121.0(11) . .
C25 C24 C23 120.8(13) . .
C25 C24 H24 119.6 . .
C23 C24 H24 119.6 . .
C24 C25 C26 121.7(12) . .
C24 C25 H25 119.1 . .
C26 C25 H25 119.1 . .
C27 C26 C25 118.8(12) . .
C27 C26 C29 121.5(13) . .
C25 C26 C29 119.7(12) . .
C26 C27 C28 118.3(13) . .
C26 C27 H27 120.8 . .
C28 C27 H27 120.8 . .
C27 C28 C23 122.8(12) . .
C27 C28 H28 118.6 . .
C23 C28 H28 118.6 . .
N2 C29 C26 178.3(15) . .
C31 C30 O1 110(2) . .
C31 C30 H30A 109.8 . .
O1 C30 H30A 109.8 . .
C31 C30 H30B 109.8 . .
O1 C30 H30B 109.8 . .
H30A C30 H30B 108.2 . .
C30 C31 C32 115(2) . .
C30 C31 H31A 108.5 . .
C32 C31 H31A 108.5 . .
C30 C31 H31B 108.5 . .
C32 C31 H31B 108.5 . .
H31A C31 H31B 107.5 . .
C31 C32 C33 104(2) . .
C31 C32 H32A 111.0 . .
C33 C32 H32A 111.0 . .
C31 C32 H32B 111.0 . .
C33 C32 H32B 111.0 . .
H32A C32 H32B 109.0 . .
C32 C33 O1 107(2) . .
C32 C33 H33A 110.3 . .
O1 C33 H33A 110.3 . .
C32 C33 H33B 110.3 . .
O1 C33 H33B 110.3 . .
H33A C33 H33B 108.6 . .

loop_
_geom_bond_atom_site_label_1
_geom_bond_atom_site_label_2
_geom_bond_distance
_geom_bond_site_symmetry_2
Ag1 N2 2.158(12) 3_565
Ag1 N1 2.192(12) 3_666
Ag1 S1 2.689(4) .
S1 C11 1.734(12) .
S1 C8 1.739(10) .
S2 C21 1.713(12) .
S2 C20 1.740(11) .
B1 F10 1.14(3) .
B1 F8 1.20(3) .
B1 F7 1.35(3) .
B1 F9 1.48(4) .
F1 C14 1.318(15) .
F2 C14 1.374(15) .
F3 C15 1.296(15) .
F4 C15 1.333(15) .
F5 C16 1.428(17) .
F6 C16 1.239(17) .
N1 C1 1.142(14) .
N1 Ag1 2.192(12) 3_666
N2 C29 1.151(16) .
N2 Ag1 2.158(12) 3_565
O1 C30 1.56(3) .
O1 C33 1.58(4) .
C1 C2 1.463(18) .
C2 C7 1.358(16) .
C2 C3 1.394(16) .
C3 C4 1.393(15) .
C3 H3 0.9300 .
C4 C5 1.381(15) .
C4 H4 0.9300 .
C5 C6 1.415(15) .
C5 C8 1.474(14) .
C6 C7 1.364(15) .
C6 H6 0.9300 .
C7 H7 0.9300 .
C8 C9 1.349(14) .
C9 C10 1.411(13) .
C9 H9 0.9300 .
C10 C11 1.365(14) .
C10 C13 1.435(16) .
C11 C12 1.499(14) .
C12 H12A 0.9600 .
C12 H12B 0.9600 .
C12 H12C 0.9600 .
C13 C17 1.367(18) .
C13 C14 1.517(19) .
C14 C15 1.55(2) .
C15 C16 1.54(2) .
C16 C17 1.51(2) .
C17 C18 1.460(17) .
C18 C21 1.397(15) .
C18 C19 1.405(14) .
C19 C20 1.352(15) .
C19 H19 0.9300 .
C20 C23 1.445(15) .
C21 C22 1.536(14) .
C22 H22A 0.9600 .
C22 H22B 0.9600 .
C22 H22C 0.9600 .
C23 C24 1.385(14) .
C23 C28 1.398(16) .
C24 C25 1.371(15) .
C24 H24 0.9300 .
C25 C26 1.401(15) .
C25 H25 0.9300 .
C26 C27 1.394(15) .
C26 C29 1.403(17) .
C27 C28 1.397(16) .
C27 H27 0.9300 .
C28 H28 0.9300 .
C30 C31 1.36(2) .
C30 H30A 0.9700 .
C30 H30B 0.9700 .
C31 C32 1.52(4) .
C31 H31A 0.9700 .
C31 H31B 0.9700 .
C32 C33 1.56(4) .
C32 H32A 0.9700 .
C32 H32B 0.9700 .
C33 H33A 0.9700 .
C33 H33B 0.9700 .

loop_
_geom_torsion_atom_site_label_1
_geom_torsion_atom_site_label_2
_geom_torsion_atom_site_label_3
_geom_torsion_atom_site_label_4
_geom_torsion
_geom_torsion_site_symmetry_1
_geom_torsion_site_symmetry_2
_geom_torsion_site_symmetry_3
_geom_torsion_site_symmetry_4
N2 Ag1 S1 C11 -45.9(5) 3_565 . . .
N1 Ag1 S1 C11 111.5(5) 3_666 . . .
N2 Ag1 S1 C8 -140.2(5) 3_565 . . .
N1 Ag1 S1 C8 17.2(6) 3_666 . . .
Ag1 N1 C1 C2 -50(24) 3_666 . . .
N1 C1 C2 C7 24(23) . . . .
N1 C1 C2 C3 -156(22) . . . .
C7 C2 C3 C4 2(2) . . . .
C1 C2 C3 C4 -177.7(12) . . . .
C2 C3 C4 C5 -1.3(19) . . . .
C3 C4 C5 C6 2.2(19) . . . .
C3 C4 C5 C8 179.5(12) . . . .
C4 C5 C6 C7 -3.9(19) . . . .
C8 C5 C6 C7 178.8(12) . . . .
C3 C2 C7 C6 -4(2) . . . .
C1 C2 C7 C6 176.1(12) . . . .
C5 C6 C7 C2 4(2) . . . .
C4 C5 C8 C9 168.4(13) . . . .
C6 C5 C8 C9 -14.3(19) . . . .
C4 C5 C8 S1 -11.6(16) . . . .
C6 C5 C8 S1 165.6(10) . . . .
C11 S1 C8 C9 2.4(9) . . . .
Ag1 S1 C8 C9 99.4(8) . . . .
C11 S1 C8 C5 -177.6(10) . . . .
Ag1 S1 C8 C5 -80.5(10) . . . .
C5 C8 C9 C10 176.4(12) . . . .
S1 C8 C9 C10 -3.5(13) . . . .
C8 C9 C10 C11 3.2(15) . . . .
C8 C9 C10 C13 179.7(12) . . . .
C9 C10 C11 C12 176.8(12) . . . .
C13 C10 C11 C12 0(2) . . . .
C9 C10 C11 S1 -1.2(13) . . . .
C13 C10 C11 S1 -177.7(10) . . . .
C8 S1 C11 C10 -0.7(10) . . . .
Ag1 S1 C11 C10 -104.0(9) . . . .
C8 S1 C11 C12 -178.9(10) . . . .
Ag1 S1 C11 C12 77.8(10) . . . .
C11 C10 C13 C17 -57.9(19) . . . .
C9 C10 C13 C17 125.9(14) . . . .
C11 C10 C13 C14 117.7(14) . . . .
C9 C10 C13 C14 -58.5(17) . . . .
C17 C13 C14 F1 -136.3(14) . . . .
C10 C13 C14 F1 47.5(18) . . . .
C17 C13 C14 F2 104.7(14) . . . .
C10 C13 C14 F2 -71.5(15) . . . .
C17 C13 C14 C15 -11.9(15) . . . .
C10 C13 C14 C15 171.8(11) . . . .
F1 C14 C15 F3 -89.2(16) . . . .
F2 C14 C15 F3 31.1(18) . . . .
C13 C14 C15 F3 147.4(12) . . . .
F1 C14 C15 F4 29.7(18) . . . .
F2 C14 C15 F4 150.0(13) . . . .
C13 C14 C15 F4 -93.7(14) . . . .
F1 C14 C15 C16 143.4(13) . . . .
F2 C14 C15 C16 -96.4(14) . . . .
C13 C14 C15 C16 19.9(15) . . . .
F3 C15 C16 F6 81(2) . . . .
F4 C15 C16 F6 -42(2) . . . .
C14 C15 C16 F6 -152.4(15) . . . .
F3 C15 C16 F5 -31.2(19) . . . .
F4 C15 C16 F5 -153.8(13) . . . .
C14 C15 C16 F5 95.3(14) . . . .
F3 C15 C16 C17 -147.6(14) . . . .
F4 C15 C16 C17 89.9(15) . . . .
C14 C15 C16 C17 -21.0(16) . . . .
C10 C13 C17 C18 -5(2) . . . .
C14 C13 C17 C18 179.4(12) . . . .
C10 C13 C17 C16 174.2(12) . . . .
C14 C13 C17 C16 -1.9(15) . . . .
F6 C16 C17 C13 142.9(16) . . . .
F5 C16 C17 C13 -98.8(14) . . . .
C15 C16 C17 C13 15.0(16) . . . .
F6 C16 C17 C18 -38(2) . . . .
F5 C16 C17 C18 80.1(15) . . . .
C15 C16 C17 C18 -166.1(12) . . . .
C13 C17 C18 C21 -58(2) . . . .
C16 C17 C18 C21 123.1(14) . . . .
C13 C17 C18 C19 127.5(15) . . . .
C16 C17 C18 C19 -51.2(18) . . . .
C21 C18 C19 C20 4.7(16) . . . .
C17 C18 C19 C20 179.3(12) . . . .
C18 C19 C20 C23 177.8(12) . . . .
C18 C19 C20 S2 -4.0(14) . . . .
C21 S2 C20 C19 1.8(10) . . . .
C21 S2 C20 C23 -179.8(11) . . . .
C19 C18 C21 C22 174.4(14) . . . .
C17 C18 C21 C22 0(2) . . . .
C19 C18 C21 S2 -3.2(15) . . . .
C17 C18 C21 S2 -178.1(10) . . . .
C20 S2 C21 C18 0.8(11) . . . .
C20 S2 C21 C22 -177.2(11) . . . .
C19 C20 C23 C24 1(2) . . . .
S2 C20 C23 C24 -176.9(10) . . . .
C19 C20 C23 C28 -178.6(13) . . . .
S2 C20 C23 C28 3.3(17) . . . .
C28 C23 C24 C25 -1.0(19) . . . .
C20 C23 C24 C25 179.2(12) . . . .
C23 C24 C25 C26 2(2) . . . .
C24 C25 C26 C27 -1(2) . . . .
C24 C25 C26 C29 -179.9(13) . . . .
C25 C26 C27 C28 -1(2) . . . .
C29 C26 C27 C28 178.1(13) . . . .
C26 C27 C28 C23 2(2) . . . .
C24 C23 C28 C27 -1(2) . . . .
C20 C23 C28 C27 179.0(13) . . . .
Ag1 N2 C29 C26 2(63) 3_565 . . .
C27 C26 C29 N2 -151(57) . . . .
C25 C26 C29 N2 28(58) . . . .
C33 O1 C30 C31 -1(2) . . . .
O1 C30 C31 C32 0(2) . . . .
C30 C31 C32 C33 1(2) . . . .
C31 C32 C33 O1 -2(2) . . . .
C30 O1 C33 C32 2(2) . . . .
